data_2210876
loop_
_publ_author_name
'Janse van Rensburg, J. Marthinus'
'Roodt, Andreas'
'Muller, Alfred'

_publ_section_title
;Carbonyl(8-hydroxyquinolinato)[tris(2,4-di-<i>tert</i>-butylphenyl)phosphite]rhodium(I)
 acetone hemisolvate
;
_journal_coeditor_code BI2052
_journal_issue 11
_journal_name_full 'Acta Crystallographica Section E'
_journal_page_first m2978
_journal_page_last m2980
_journal_paper_doi 10.1107/S1600536806040189
_journal_volume 62
_journal_year 2006
_chemical_formula_iupac
;
[Rh (C9 H6 N O) {(C14 H21 O)3 P}(CO)], 0.5C3 H6 O
;
_chemical_formula_moiety
;
C52 H69 N O5 P Rh, 0.5C3 H6 O
;
_chemical_formula_sum 'C53.5 H72 N O5.5 P Rh'
_chemical_formula_weight 951
_chemical_name_systematic
;
Carbonyl[tris(2,4-di-<i>tert</i>-butylphenyl)phosphite](8-hydroxyquinolinato)
rhodium(I) acetone hemisolvate
;
_space_group_IT_number 56
_symmetry_cell_setting orthorhombic
_symmetry_space_group_name_Hall '-P 2ab 2ac'
_symmetry_space_group_name_H-M 'P c c n'
_audit_creation_method 'WinGX routine CIF_UPDATE'
_cell_angle_alpha 90
_cell_angle_beta 90
_cell_angle_gamma 90
_cell_formula_units_Z 8
_cell_length_a 34.945(5)
_cell_length_b 17.307(5)
_cell_length_c 17.778(5)
_cell_measurement_reflns_used 7476
_cell_measurement_temperature 150(2)
_cell_measurement_theta_max 27.65
_cell_measurement_theta_min 2.29
_cell_volume 10752(5)
_computing_cell_refinement 'SAINT-Plus (Bruker, 2004)'
_computing_data_collection 'Apex2 (Bruker, 2005)'
_computing_data_reduction SAINT-Plus
_computing_molecular_graphics 'DIAMOND (Brandenburg & Putz, 2005)'
_computing_publication_material 'WinGX (Farrugia, 1999)'
_computing_structure_refinement 'SHELXL97 (Sheldrick, 1997)'
_computing_structure_solution 'SIR97 (Altomare <i>et al.</i>,  1999)'
_diffrn_ambient_temperature 150(2)
_diffrn_measured_fraction_theta_full 0.998
_diffrn_measured_fraction_theta_max 0.998
_diffrn_measurement_device_type 'Bruker X8 ApexII CCD'
_diffrn_measurement_method '\w and \f'
_diffrn_radiation_monochromator graphite
_diffrn_radiation_type MoK\a
_diffrn_radiation_wavelength 0.71073
_diffrn_reflns_av_R_equivalents 0.0426
_diffrn_reflns_limit_h_max 46
_diffrn_reflns_limit_h_min -45
_diffrn_reflns_limit_k_max 23
_diffrn_reflns_limit_k_min -20
_diffrn_reflns_limit_l_max 23
_diffrn_reflns_limit_l_min -23
_diffrn_reflns_number 86538
_diffrn_reflns_theta_full 28.29
_diffrn_reflns_theta_max 28.29
_diffrn_reflns_theta_min 1.17
_diffrn_standards_number 0
_exptl_absorpt_coefficient_mu 0.391
_exptl_absorpt_correction_T_max 0.922
_exptl_absorpt_correction_T_min 0.892
_exptl_absorpt_correction_type multi-scan
_exptl_absorpt_process_details '(SADABS; Bruker, 2004)'
_exptl_crystal_colour yellow
_exptl_crystal_density_diffrn 1.175
_exptl_crystal_density_method 'not measured'
_exptl_crystal_description block
_exptl_crystal_F_000 4032
_exptl_crystal_size_max 0.3
_exptl_crystal_size_mid 0.28
_exptl_crystal_size_min 0.21
_refine_diff_density_max 1.142
_refine_diff_density_min -0.484
_refine_ls_extinction_method none
_refine_ls_goodness_of_fit_ref 1.069
_refine_ls_hydrogen_treatment constr
_refine_ls_matrix_type full
_refine_ls_number_parameters 600
_refine_ls_number_reflns 13332
_refine_ls_number_restraints 6
_refine_ls_restrained_S_all 1.07
_refine_ls_R_factor_gt 0.0389
_refine_ls_shift/su_max 0.002
_refine_ls_structure_factor_coef Fsqd
_refine_ls_weighting_details 'calc w=1/[\s^2^(Fo^2^)+(0.0709P)^2^+8.2813P] where P=(Fo^2^+2Fc^2^)/3'
_refine_ls_weighting_scheme calc
_refine_ls_wR_factor_ref 0.1295
_reflns_number_gt 10688
_reflns_number_total 13332
_reflns_threshold_expression I>2\s(I)
_cod_data_source_file bi2052.cif
_cod_data_source_block I
_cod_database_code 2210876
_cod_database_fobs_code 2210876

loop_
_symmetry_equiv_pos_as_xyz
'x, y, z'
'-x+1/2, -y+1/2, z'
'x+1/2, -y, -z+1/2'
'-x, y+1/2, -z+1/2'
'-x, -y, -z'
'x-1/2, y-1/2, -z'
'-x-1/2, y, z-1/2'
'x, -y-1/2, z-1/2'

loop_
_atom_site_type_symbol
_atom_site_label
_atom_site_fract_x
_atom_site_fract_y
_atom_site_fract_z
_atom_site_U_iso_or_equiv
_atom_site_adp_type
_atom_site_calc_flag
_atom_site_refinement_flags
_atom_site_occupancy
_atom_site_disorder_assembly
_atom_site_disorder_group
Rh Rh 0.424373(5) 0.033301(10) 0.144019(10) 0.02034(7) Uani d . 1 . .
P P 0.369749(15) -0.00206(3) 0.19249(3) 0.01656(11) Uani d . 1 . .
N N 0.47385(6) 0.06700(12) 0.08734(11) 0.0256(4) Uani d . 1 . .
O O1 0.36793(4) -0.07805(9) 0.24404(8) 0.0184(3) Uani d . 1 . .
O O2 0.34904(4) 0.05015(9) 0.25486(8) 0.0204(3) Uani d . 1 . .
O O3 0.33881(4) -0.01596(9) 0.12782(8) 0.0183(3) Uani d . 1 . .
O O4 0.40017(5) 0.07404(11) 0.04853(10) 0.0324(4) Uani d . 1 . .
O O5 0.46625(6) -0.03168(13) 0.27429(12) 0.0467(5) Uani d . 1 . .
C C1 0.51004(7) 0.06073(16) 0.10770(15) 0.0316(5) Uani d . 1 . .
H H1 0.5157 0.0422 0.1556 0.038 Uiso calc R 1 . .
C C2 0.54035(8) 0.08093(16) 0.05978(17) 0.0379(6) Uani d . 1 . .
H H2 0.5656 0.0764 0.0758 0.046 Uiso calc R 1 . .
C C3 0.53236(8) 0.10698(16) -0.00967(17) 0.0391(7) Uani d . 1 . .
H H3 0.5523 0.1205 -0.0417 0.047 Uiso calc R 1 . .
C C4 0.49434(8) 0.11427(15) -0.03500(16) 0.0360(6) Uani d . 1 . .
C C5 0.48318(10) 0.13708(19) -0.10809(18) 0.0492(8) Uani d . 1 . .
H H5 0.5015 0.1512 -0.1435 0.059 Uiso calc R 1 . .
C C6 0.44525(11) 0.1382(2) -0.12614(18) 0.0547(9) Uani d . 1 . .
H H6 0.4382 0.1531 -0.1745 0.066 Uiso calc R 1 . .
C C7 0.41610(10) 0.11768(19) -0.07477(17) 0.0441(7) Uani d . 1 . .
H H7 0.3906 0.1192 -0.0896 0.053 Uiso calc R 1 . .
C C8 0.42560(7) 0.09532(15) -0.00249(15) 0.0316(5) Uani d . 1 . .
C C9 0.46522(7) 0.09387(14) 0.01664(15) 0.0301(5) Uani d . 1 . .
C C10 0.44919(7) -0.00647(16) 0.22511(14) 0.0293(5) Uani d . 1 . .
C C11 0.38862(6) -0.14544(12) 0.22824(12) 0.0174(4) Uani d . 1 . .
C C12 0.40013(6) -0.19175(13) 0.28920(12) 0.0190(4) Uani d . 1 . .
C C13 0.42247(6) -0.25557(13) 0.27062(13) 0.0219(4) Uani d . 1 . .
H H13 0.4313 -0.2866 0.3096 0.026 Uiso calc R 1 . .
C C14 0.43251(6) -0.27610(13) 0.19692(13) 0.0219(4) Uani d . 1 . .
C C15 0.41823(6) -0.23090(13) 0.13955(12) 0.0208(4) Uani d . 1 . .
H H15 0.4234 -0.2441 0.0899 0.025 Uiso calc R 1 . .
C C16 0.39619(6) -0.16577(13) 0.15497(12) 0.0186(4) Uani d . 1 . .
H H16 0.3866 -0.136 0.1157 0.022 Uiso calc R 1 . .
C C21 0.33962(6) 0.12834(12) 0.24597(12) 0.0199(4) Uani d . 1 . .
C C22 0.33843(6) 0.17500(13) 0.31064(12) 0.0219(4) Uani d . 1 . .
C C23 0.32617(7) 0.25056(13) 0.29940(13) 0.0245(5) Uani d . 1 . .
H H23 0.3251 0.283 0.3411 0.029 Uiso calc R 1 . .
C C24 0.31537(7) 0.28116(13) 0.22976(13) 0.0246(5) Uani d . 1 . .
C C25 0.31803(8) 0.23292(14) 0.16785(14) 0.0292(5) Uani d . 1 . .
H H25 0.3117 0.2516 0.1204 0.035 Uiso calc R 1 . .
C C26 0.33017(7) 0.15689(14) 0.17598(13) 0.0271(5) Uani d . 1 . .
H H26 0.3319 0.1251 0.134 0.033 Uiso calc R 1 . .
C C31 0.30192(6) -0.04769(12) 0.13120(12) 0.0171(4) Uani d . 1 . .
C C32 0.28317(6) -0.06078(12) 0.06263(11) 0.0176(4) Uani d . 1 . .
C C33 0.24701(6) -0.09385(12) 0.06801(12) 0.0197(4) Uani d . 1 . .
H H33 0.2337 -0.1029 0.0236 0.024 Uiso calc R 1 . .
C C34 0.22935(6) -0.11438(13) 0.13564(12) 0.0193(4) Uani d . 1 . .
C C35 0.24899(6) -0.09912(13) 0.20151(12) 0.0202(4) Uani d . 1 . .
H H35 0.238 -0.1116 0.2476 0.024 Uiso calc R 1 . .
C C36 0.28500(6) -0.06537(13) 0.19944(12) 0.0194(4) Uani d . 1 . .
H H36 0.2978 -0.0546 0.2441 0.023 Uiso calc R 1 . .
C C121 0.38749(7) -0.17576(14) 0.37054(12) 0.0226(4) Uani d . 1 . .
C C122 0.34346(7) -0.17556(17) 0.37427(14) 0.0313(5) Uani d . 1 . .
H H12D 0.3338 -0.2242 0.3564 0.047 Uiso calc R 1 . .
H H12E 0.3337 -0.1346 0.3434 0.047 Uiso calc R 1 . .
H H12F 0.3354 -0.1678 0.4254 0.047 Uiso calc R 1 . .
C C123 0.40335(8) -0.09795(15) 0.39843(14) 0.0315(5) Uani d . 1 . .
H H12G 0.3952 -0.0893 0.4493 0.047 Uiso calc R 1 . .
H H12H 0.394 -0.0571 0.3669 0.047 Uiso calc R 1 . .
H H12I 0.4308 -0.0989 0.3965 0.047 Uiso calc R 1 . .
C C124 0.40158(8) -0.23832(16) 0.42436(14) 0.0327(6) Uani d . 1 . .
H H12A 0.3915 -0.2875 0.4091 0.049 Uiso calc R 1 . .
H H12B 0.393 -0.2268 0.4744 0.049 Uiso calc R 1 . .
H H12C 0.429 -0.24 0.4234 0.049 Uiso calc R 1 . .
C C141 0.45818(7) -0.34663(15) 0.18299(14) 0.0293(5) Uani d . 1 . .
C C142 0.43893(8) -0.41933(15) 0.21416(16) 0.0357(6) Uani d . 1 . .
H H14G 0.4339 -0.4125 0.2668 0.054 Uiso calc R 1 . .
H H14H 0.4556 -0.4629 0.2072 0.054 Uiso calc R 1 . .
H H14I 0.4153 -0.4282 0.188 0.054 Uiso calc R 1 . .
C C143 0.49685(7) -0.33218(17) 0.22240(17) 0.0370(6) Uani d . 1 . .
H H14A 0.5086 -0.2867 0.2018 0.056 Uiso calc R 1 . .
H H14B 0.5133 -0.3758 0.2146 0.056 Uiso calc R 1 . .
H H14C 0.4927 -0.325 0.2753 0.056 Uiso calc R 1 . .
C C144 0.46588(10) -0.3592(2) 0.09924(16) 0.0502(8) Uani d . 1 . .
H H14D 0.4423 -0.3711 0.0741 0.075 Uiso calc R 1 . .
H H14E 0.4835 -0.4013 0.093 0.075 Uiso calc R 1 . .
H H14F 0.4767 -0.3131 0.078 0.075 Uiso calc R 1 . .
C C221 0.34997(8) 0.14491(14) 0.38870(13) 0.0275(5) Uani d . 1 . .
C C222 0.39247(8) 0.12372(17) 0.38798(17) 0.0397(6) Uani d . 1 . .
H H22G 0.3972 0.0869 0.3487 0.06 Uiso calc R 1 . .
H H22H 0.3994 0.1016 0.4356 0.06 Uiso calc R 1 . .
H H22I 0.4074 0.1693 0.3792 0.06 Uiso calc R 1 . .
C C223 0.32531(9) 0.07527(16) 0.41135(14) 0.0367(6) Uani d . 1 . .
H H22A 0.2987 0.0891 0.4086 0.055 Uiso calc R 1 . .
H H22B 0.3315 0.0601 0.4618 0.055 Uiso calc R 1 . .
H H22C 0.3303 0.033 0.3777 0.055 Uiso calc R 1 . .
C C224 0.34448(10) 0.20674(17) 0.45013(15) 0.0434(7) Uani d . 1 . .
H H22D 0.3602 0.2508 0.4389 0.065 Uiso calc R 1 . .
H H22E 0.3517 0.1858 0.498 0.065 Uiso calc R 1 . .
H H22F 0.3181 0.2222 0.4517 0.065 Uiso calc R 1 . .
C C241 0.30091(7) 0.36482(14) 0.22478(14) 0.0281(5) Uani d . 1 . .
C C242 0.33288(8) 0.42021(15) 0.24880(16) 0.0368(6) Uani d . 1 . .
H H24G 0.3411 0.4076 0.2989 0.055 Uiso calc R 1 . .
H H24H 0.3235 0.4723 0.2477 0.055 Uiso calc R 1 . .
H H24I 0.3541 0.4154 0.2148 0.055 Uiso calc R 1 . .
C C243 0.26637(8) 0.37486(15) 0.27730(15) 0.0333(6) Uani d . 1 . .
H H24A 0.2463 0.3403 0.2622 0.05 Uiso calc R 1 . .
H H24B 0.2574 0.4272 0.2745 0.05 Uiso calc R 1 . .
H H24C 0.2739 0.3634 0.328 0.05 Uiso calc R 1 . .
C C244 0.28833(10) 0.38609(16) 0.14441(15) 0.0425(7) Uani d . 1 . .
H H24D 0.3097 0.3809 0.1108 0.064 Uiso calc R 1 . .
H H24E 0.2793 0.4385 0.1436 0.064 Uiso calc R 1 . .
H H24F 0.2681 0.3521 0.1287 0.064 Uiso calc R 1 . .
C C321 0.30038(7) -0.03819(13) -0.01390(12) 0.0221(4) Uani d . 1 . .
C C322 0.33906(7) -0.07795(16) -0.02720(14) 0.0319(6) Uani d . 1 . .
H H32D 0.3575 -0.0585 0.008 0.048 Uiso calc R 1 . .
H H32E 0.3476 -0.0675 -0.0775 0.048 Uiso calc R 1 . .
H H32F 0.3363 -0.1327 -0.0204 0.048 Uiso calc R 1 . .
C C323 0.30552(8) 0.04976(15) -0.01789(14) 0.0306(5) Uani d . 1 . .
H H32A 0.325 0.0654 0.017 0.046 Uiso calc R 1 . .
H H32B 0.2818 0.0746 -0.0052 0.046 Uiso calc R 1 . .
H H32C 0.3129 0.0642 -0.0679 0.046 Uiso calc R 1 . .
C C324 0.27391(8) -0.06116(18) -0.07909(13) 0.0343(6) Uani d . 1 . .
H H32G 0.2851 -0.0451 -0.1259 0.051 Uiso calc R 1 . .
H H32H 0.2495 -0.0366 -0.0728 0.051 Uiso calc R 1 . .
H H32I 0.2706 -0.1162 -0.0793 0.051 Uiso calc R 1 . .
C C341 0.18999(6) -0.15331(14) 0.13420(13) 0.0225(4) Uani d . 1 . .
C C342 0.17545(7) -0.17148(17) 0.21320(14) 0.0324(6) Uani d . 1 . .
H H34G 0.1929 -0.2063 0.2376 0.049 Uiso calc R 1 . .
H H34H 0.1506 -0.195 0.21 0.049 Uiso calc R 1 . .
H H34I 0.1737 -0.1245 0.2418 0.049 Uiso calc R 1 . .
C C343 0.19289(7) -0.22968(14) 0.09027(15) 0.0295(5) Uani d . 1 . .
H H34A 0.2026 -0.2196 0.0407 0.044 Uiso calc R 1 . .
H H34B 0.168 -0.2528 0.0866 0.044 Uiso calc R 1 . .
H H34C 0.2099 -0.2642 0.1161 0.044 Uiso calc R 1 . .
C C344 0.16090(7) -0.09981(15) 0.09566(14) 0.0282(5) Uani d . 1 . .
H H34D 0.1587 -0.0526 0.1237 0.042 Uiso calc R 1 . .
H H34E 0.1364 -0.1249 0.0937 0.042 Uiso calc R 1 . .
H H34F 0.1694 -0.0885 0.0455 0.042 Uiso calc R 1 . .
C C40A 0.4759(2) 0.1840(6) 0.5904(6) 0.0378(14) Uani d PD 0.301(3) A 1
H H40A 0.4901 0.1365 0.5905 0.057 Uiso calc PR 0.301(3) A 1
H H40B 0.4869 0.2191 0.6261 0.057 Uiso calc PR 0.301(3) A 1
H H40C 0.4767 0.2065 0.5411 0.057 Uiso calc PR 0.301(3) A 1
C C41A 0.4215(5) 0.2420(9) 0.6470(7) 0.0378(14) Uani d PD 0.301(3) A 1
H H41A 0.4044 0.2688 0.6137 0.057 Uiso calc PR 0.301(3) A 1
H H41B 0.4439 0.2728 0.6552 0.057 Uiso calc PR 0.301(3) A 1
H H41C 0.4089 0.233 0.6942 0.057 Uiso calc PR 0.301(3) A 1
C C42A 0.4326(3) 0.1669(7) 0.6129(6) 0.0378(14) Uani d PD 0.301(3) A 1
O O6A 0.4130(3) 0.1122(5) 0.6087(5) 0.068(2) Uani d PD 0.301(3) A 1
C C40B 0.4641(4) 0.1836(10) 0.5621(8) 0.0378(14) Uani d PD 0.199(3) A 2
H H40D 0.4717 0.1332 0.5453 0.057 Uiso calc PR 0.199(3) A 2
H H40E 0.4864 0.2152 0.5692 0.057 Uiso calc PR 0.199(3) A 2
H H40F 0.4477 0.2069 0.5251 0.057 Uiso calc PR 0.199(3) A 2
C C41B 0.4205(7) 0.2424(14) 0.6645(12) 0.0378(14) Uani d PD 0.199(3) A 2
H H41D 0.3967 0.2236 0.6847 0.057 Uiso calc PR 0.199(3) A 2
H H41E 0.4153 0.2783 0.6245 0.057 Uiso calc PR 0.199(3) A 2
H H41F 0.4347 0.2679 0.7034 0.057 Uiso calc PR 0.199(3) A 2
C C42B 0.4431(4) 0.1767(10) 0.6348(8) 0.0378(14) Uani d PD 0.199(3) A 2
O O6B 0.4375(4) 0.1196(7) 0.6694(8) 0.068(2) Uani d PD 0.199(3) A 2

loop_
_atom_site_aniso_label
_atom_site_aniso_U_11
_atom_site_aniso_U_22
_atom_site_aniso_U_33
_atom_site_aniso_U_12
_atom_site_aniso_U_13
_atom_site_aniso_U_23
Rh 0.01890(10) 0.02238(10) 0.01974(10) -0.00549(6) 0.00165(6) 0.00041(7)
P 0.0172(2) 0.0169(3) 0.0156(3) -0.00137(19) 0.00040(19) 0.0007(2)
N 0.0266(10) 0.0242(10) 0.0260(10) -0.0085(8) 0.0061(8) -0.0048(8)
O1 0.0202(7) 0.0181(7) 0.0167(7) 0.0010(6) 0.0013(6) 0.0018(6)
O2 0.0267(8) 0.0175(7) 0.0170(7) 0.0017(6) 0.0016(6) -0.0002(6)
O3 0.0169(7) 0.0221(7) 0.0160(7) -0.0040(6) -0.0004(6) 0.0014(6)
O4 0.0280(9) 0.0416(11) 0.0276(9) -0.0043(8) 0.0012(7) 0.0105(8)
O5 0.0340(10) 0.0632(15) 0.0430(12) -0.0134(9) -0.0121(9) 0.0193(10)
C1 0.0282(12) 0.0331(13) 0.0336(13) -0.0100(10) 0.0044(10) -0.0082(11)
C2 0.0298(13) 0.0343(14) 0.0497(17) -0.0117(11) 0.0094(12) -0.0098(13)
C3 0.0377(14) 0.0281(13) 0.0513(17) -0.0095(11) 0.0220(13) -0.0061(12)
C4 0.0453(15) 0.0246(12) 0.0381(14) -0.0056(11) 0.0172(12) 0.0006(11)
C5 0.061(2) 0.0446(17) 0.0419(17) -0.0003(15) 0.0231(15) 0.0155(14)
C6 0.073(2) 0.056(2) 0.0342(16) 0.0048(18) 0.0111(16) 0.0224(15)
C7 0.0523(17) 0.0459(17) 0.0339(15) 0.0020(14) 0.0037(13) 0.0142(13)
C8 0.0381(14) 0.0277(13) 0.0288(13) -0.0017(10) 0.0068(10) 0.0048(10)
C9 0.0369(13) 0.0214(11) 0.0321(13) -0.0057(10) 0.0105(10) -0.0003(10)
C10 0.0218(11) 0.0367(13) 0.0293(13) -0.0124(10) -0.0006(9) 0.0059(11)
C11 0.0153(9) 0.0158(9) 0.0212(10) -0.0013(7) -0.0009(7) 0.0007(8)
C12 0.0199(10) 0.0200(10) 0.0171(10) -0.0020(8) -0.0017(8) 0.0009(8)
C13 0.0236(11) 0.0218(11) 0.0204(10) 0.0015(8) -0.0034(8) 0.0037(9)
C14 0.0212(10) 0.0222(11) 0.0222(11) 0.0024(8) -0.0006(8) -0.0004(9)
C15 0.0215(10) 0.0225(11) 0.0183(10) -0.0014(8) 0.0008(8) -0.0025(8)
C16 0.0174(10) 0.0212(10) 0.0171(10) -0.0017(8) -0.0012(7) 0.0023(8)
C21 0.0226(10) 0.0165(10) 0.0206(10) -0.0002(8) 0.0020(8) 0.0003(8)
C22 0.0249(11) 0.0217(11) 0.0192(10) -0.0019(8) 0.0007(8) -0.0002(9)
C23 0.0317(12) 0.0202(11) 0.0217(11) -0.0008(9) 0.0031(9) -0.0040(9)
C24 0.0307(12) 0.0186(10) 0.0246(11) 0.0003(9) 0.0026(9) 0.0016(9)
C25 0.0453(14) 0.0238(12) 0.0185(10) 0.0057(10) 0.0017(10) 0.0023(9)
C26 0.0409(13) 0.0218(11) 0.0186(11) 0.0043(10) 0.0015(10) -0.0020(9)
C31 0.0162(9) 0.0166(9) 0.0185(10) 0.0001(7) -0.0002(7) 0.0012(8)
C32 0.0213(10) 0.0161(9) 0.0155(10) 0.0008(8) -0.0005(8) 0.0005(8)
C33 0.0217(10) 0.0210(10) 0.0163(10) -0.0005(8) -0.0026(8) -0.0015(8)
C34 0.0182(10) 0.0191(10) 0.0207(10) 0.0006(8) -0.0005(8) 0.0003(8)
C35 0.0204(10) 0.0246(11) 0.0157(9) -0.0006(8) 0.0017(8) 0.0015(8)
C36 0.0204(10) 0.0226(10) 0.0153(10) -0.0009(8) -0.0005(8) -0.0001(8)
C121 0.0273(11) 0.0251(11) 0.0154(10) 0.0007(9) -0.0007(8) 0.0015(9)
C122 0.0315(13) 0.0424(15) 0.0200(11) 0.0016(11) 0.0054(9) 0.0040(11)
C123 0.0432(14) 0.0307(13) 0.0207(11) -0.0023(11) -0.0028(10) -0.0034(10)
C124 0.0449(15) 0.0350(14) 0.0181(11) 0.0054(11) -0.0008(10) 0.0063(10)
C141 0.0310(12) 0.0291(12) 0.0277(12) 0.0112(10) -0.0019(10) -0.0009(10)
C142 0.0380(14) 0.0256(13) 0.0434(15) 0.0074(11) -0.0097(12) -0.0027(11)
C143 0.0267(12) 0.0364(14) 0.0480(16) 0.0080(11) 0.0000(11) 0.0087(13)
C144 0.066(2) 0.0520(19) 0.0326(15) 0.0326(16) 0.0085(14) -0.0033(14)
C221 0.0412(14) 0.0233(11) 0.0181(11) 0.0012(10) -0.0023(10) -0.0003(9)
C222 0.0430(16) 0.0366(15) 0.0395(15) 0.0008(12) -0.0156(12) 0.0008(13)
C223 0.0549(17) 0.0319(14) 0.0232(12) -0.0017(12) 0.0069(11) 0.0051(11)
C224 0.077(2) 0.0332(15) 0.0203(12) 0.0040(14) -0.0052(13) -0.0049(11)
C241 0.0394(13) 0.0188(11) 0.0262(12) 0.0039(10) 0.0026(10) 0.0015(9)
C242 0.0465(15) 0.0219(12) 0.0420(15) -0.0031(11) 0.0047(12) 0.0008(11)
C243 0.0374(14) 0.0256(12) 0.0368(14) 0.0070(10) 0.0011(11) -0.0013(11)
C244 0.071(2) 0.0253(13) 0.0314(14) 0.0142(13) -0.0055(13) 0.0029(11)
C321 0.0261(11) 0.0263(11) 0.0137(10) -0.0005(9) -0.0006(8) 0.0010(8)
C322 0.0360(13) 0.0388(14) 0.0210(11) 0.0057(11) 0.0097(10) 0.0012(10)
C323 0.0411(14) 0.0282(12) 0.0224(12) -0.0028(10) -0.0003(10) 0.0082(10)
C324 0.0388(14) 0.0483(16) 0.0157(11) -0.0102(12) -0.0022(10) 0.0002(11)
C341 0.0198(10) 0.0237(11) 0.0240(11) -0.0040(8) -0.0013(8) 0.0002(9)
C342 0.0263(12) 0.0421(15) 0.0288(13) -0.0124(11) 0.0028(10) 0.0030(11)
C343 0.0257(11) 0.0254(12) 0.0372(14) -0.0052(9) -0.0004(10) -0.0046(10)
C344 0.0213(11) 0.0302(13) 0.0331(13) 0.0009(9) -0.0036(9) -0.0036(10)
C40A 0.028(2) 0.047(2) 0.039(4) 0.0012(19) 0.002(2) 0.013(3)
C41A 0.028(2) 0.047(2) 0.039(4) 0.0012(19) 0.002(2) 0.013(3)
C42A 0.028(2) 0.047(2) 0.039(4) 0.0012(19) 0.002(2) 0.013(3)
O6A 0.100(6) 0.036(3) 0.066(5) 0.011(4) 0.040(4) 0.008(4)
C40B 0.028(2) 0.047(2) 0.039(4) 0.0012(19) 0.002(2) 0.013(3)
C41B 0.028(2) 0.047(2) 0.039(4) 0.0012(19) 0.002(2) 0.013(3)
C42B 0.028(2) 0.047(2) 0.039(4) 0.0012(19) 0.002(2) 0.013(3)
O6B 0.100(6) 0.036(3) 0.066(5) 0.011(4) 0.040(4) 0.008(4)

loop_
_atom_type_symbol
_atom_type_description
_atom_type_scat_dispersion_real
_atom_type_scat_dispersion_imag
_atom_type_scat_source
C C 0.0033 0.0016 'International Tables Vol C Tables 4.2.6.8 and 6.1.1.4'
H H 0 0 'International Tables Vol C Tables 4.2.6.8 and 6.1.1.4'
N N 0.0061 0.0033 'International Tables Vol C Tables 4.2.6.8 and 6.1.1.4'
O O 0.0106 0.006 'International Tables Vol C Tables 4.2.6.8 and 6.1.1.4'
P P 0.1023 0.0942 'International Tables Vol C Tables 4.2.6.8 and 6.1.1.4'
Rh Rh -1.1178 0.9187 'International Tables Vol C Tables 4.2.6.8 and 6.1.1.4'

loop_
_geom_angle_atom_site_label_1
_geom_angle_atom_site_label_2
_geom_angle_atom_site_label_3
_geom_angle
_geom_angle_publ_flag
C10 Rh O4 175.38(10) ?
C10 Rh N 95.37(9) y
O4 Rh N 81.00(8) y
C10 Rh P 89.88(7) y
O4 Rh P 93.64(5) y
N Rh P 174.30(6) ?
O3 P O2 106.10(8) ?
O3 P O1 105.13(8) ?
O2 P O1 92.81(8) ?
O3 P Rh 110.51(6) y
O2 P Rh 120.66(6) y
O1 P Rh 119.36(6) y
C1 N C9 119.3(2) ?
C1 N Rh 129.74(18) ?
C9 N Rh 110.80(16) ?
C11 O1 P 123.20(13) ?
C21 O2 P 124.90(14) ?
C31 O3 P 130.60(14) ?
C8 O4 Rh 113.06(16) ?
N C1 C2 122.4(3) ?
N C1 H1 118.8 ?
C2 C1 H1 118.8 ?
C3 C2 C1 119.0(3) ?
C3 C2 H2 120.5 ?
C1 C2 H2 120.5 ?
C2 C3 C4 121.3(2) ?
C2 C3 H3 119.3 ?
C4 C3 H3 119.3 ?
C3 C4 C5 125.4(3) ?
C3 C4 C9 116.6(3) ?
C5 C4 C9 117.9(3) ?
C6 C5 C4 119.3(3) ?
C6 C5 H5 120.4 ?
C4 C5 H5 120.4 ?
C5 C6 C7 123.0(3) ?
C5 C6 H6 118.5 ?
C7 C6 H6 118.5 ?
C8 C7 C6 119.9(3) ?
C8 C7 H7 120.1 ?
C6 C7 H7 120.1 ?
O4 C8 C7 123.7(3) ?
O4 C8 C9 119.0(2) ?
C7 C8 C9 117.4(2) ?
N C9 C4 121.4(2) ?
N C9 C8 115.9(2) ?
C4 C9 C8 122.6(3) ?
O5 C10 Rh 177.0(2) y
C16 C11 O1 120.15(19) ?
C16 C11 C12 121.9(2) ?
O1 C11 C12 117.87(19) ?
C13 C12 C11 115.4(2) ?
C13 C12 C121 121.81(19) ?
C11 C12 C121 122.7(2) ?
C12 C13 C14 124.3(2) ?
C12 C13 H13 117.9 ?
C14 C13 H13 117.9 ?
C15 C14 C13 117.2(2) ?
C15 C14 C141 122.9(2) ?
C13 C14 C141 119.9(2) ?
C14 C15 C16 120.9(2) ?
C14 C15 H15 119.5 ?
C16 C15 H15 119.5 ?
C11 C16 C15 120.0(2) ?
C11 C16 H16 120 ?
C15 C16 H16 120 ?
C26 C21 O2 120.27(19) ?
C26 C21 C22 121.7(2) ?
O2 C21 C22 117.99(19) ?
C23 C22 C21 115.6(2) ?
C23 C22 C221 122.0(2) ?
C21 C22 C221 122.4(2) ?
C22 C23 C24 124.5(2) ?
C22 C23 H23 117.7 ?
C24 C23 H23 117.7 ?
C25 C24 C23 117.2(2) ?
C25 C24 C241 123.0(2) ?
C23 C24 C241 119.8(2) ?
C24 C25 C26 120.6(2) ?
C24 C25 H25 119.7 ?
C26 C25 H25 119.7 ?
C21 C26 C25 120.4(2) ?
C21 C26 H26 119.8 ?
C25 C26 H26 119.8 ?
C36 C31 O3 121.12(19) ?
C36 C31 C32 121.78(19) ?
O3 C31 C32 117.10(18) ?
C33 C32 C31 115.55(19) ?
C33 C32 C321 121.40(19) ?
C31 C32 C321 123.02(19) ?
C32 C33 C34 124.42(19) ?
C32 C33 H33 117.8 ?
C34 C33 H33 117.8 ?
C35 C34 C33 117.45(19) ?
C35 C34 C341 122.94(19) ?
C33 C34 C341 119.60(19) ?
C34 C35 C36 120.5(2) ?
C34 C35 H35 119.7 ?
C36 C35 H35 119.7 ?
C31 C36 C35 120.25(19) ?
C31 C36 H36 119.9 ?
C35 C36 H36 119.9 ?
C124 C121 C12 111.68(19) ?
C124 C121 C123 107.6(2) ?
C12 C121 C123 110.93(19) ?
C124 C121 C122 107.3(2) ?
C12 C121 C122 109.15(18) ?
C123 C121 C122 110.1(2) ?
C121 C122 H12D 109.5 ?
C121 C122 H12E 109.5 ?
H12D C122 H12E 109.5 ?
C121 C122 H12F 109.5 ?
H12D C122 H12F 109.5 ?
H12E C122 H12F 109.5 ?
C121 C123 H12G 109.5 ?
C121 C123 H12H 109.5 ?
H12G C123 H12H 109.5 ?
C121 C123 H12I 109.5 ?
H12G C123 H12I 109.5 ?
H12H C123 H12I 109.5 ?
C121 C124 H12A 109.5 ?
C121 C124 H12B 109.5 ?
H12A C124 H12B 109.5 ?
C121 C124 H12C 109.5 ?
H12A C124 H12C 109.5 ?
H12B C124 H12C 109.5 ?
C144 C141 C142 108.2(2) ?
C144 C141 C14 111.9(2) ?
C142 C141 C14 109.8(2) ?
C144 C141 C143 108.1(2) ?
C142 C141 C143 110.7(2) ?
C14 C141 C143 108.0(2) ?
C141 C142 H14G 109.5 ?
C141 C142 H14H 109.5 ?
H14G C142 H14H 109.5 ?
C141 C142 H14I 109.5 ?
H14G C142 H14I 109.5 ?
H14H C142 H14I 109.5 ?
C141 C143 H14A 109.5 ?
C141 C143 H14B 109.5 ?
H14A C143 H14B 109.5 ?
C141 C143 H14C 109.5 ?
H14A C143 H14C 109.5 ?
H14B C143 H14C 109.5 ?
C141 C144 H14D 109.5 ?
C141 C144 H14E 109.5 ?
H14D C144 H14E 109.5 ?
C141 C144 H14F 109.5 ?
H14D C144 H14F 109.5 ?
H14E C144 H14F 109.5 ?
C222 C221 C223 111.0(2) ?
C222 C221 C22 109.2(2) ?
C223 C221 C22 110.8(2) ?
C222 C221 C224 107.0(2) ?
C223 C221 C224 106.8(2) ?
C22 C221 C224 111.9(2) ?
C221 C222 H22G 109.5 ?
C221 C222 H22H 109.5 ?
H22G C222 H22H 109.5 ?
C221 C222 H22I 109.5 ?
H22G C222 H22I 109.5 ?
H22H C222 H22I 109.5 ?
C221 C223 H22A 109.5 ?
C221 C223 H22B 109.5 ?
H22A C223 H22B 109.5 ?
C221 C223 H22C 109.5 ?
H22A C223 H22C 109.5 ?
H22B C223 H22C 109.5 ?
C221 C224 H22D 109.5 ?
C221 C224 H22E 109.5 ?
H22D C224 H22E 109.5 ?
C221 C224 H22F 109.5 ?
H22D C224 H22F 109.5 ?
H22E C224 H22F 109.5 ?
C242 C241 C243 109.4(2) ?
C242 C241 C24 109.5(2) ?
C243 C241 C24 109.3(2) ?
C242 C241 C244 108.5(2) ?
C243 C241 C244 108.2(2) ?
C24 C241 C244 111.9(2) ?
C241 C242 H24G 109.5 ?
C241 C242 H24H 109.5 ?
H24G C242 H24H 109.5 ?
C241 C242 H24I 109.5 ?
H24G C242 H24I 109.5 ?
H24H C242 H24I 109.5 ?
C241 C243 H24A 109.5 ?
C241 C243 H24B 109.5 ?
H24A C243 H24B 109.5 ?
C241 C243 H24C 109.5 ?
H24A C243 H24C 109.5 ?
H24B C243 H24C 109.5 ?
C241 C244 H24D 109.5 ?
C241 C244 H24E 109.5 ?
H24D C244 H24E 109.5 ?
C241 C244 H24F 109.5 ?
H24D C244 H24F 109.5 ?
H24E C244 H24F 109.5 ?
C323 C321 C322 109.5(2) ?
C323 C321 C324 107.0(2) ?
C322 C321 C324 107.3(2) ?
C323 C321 C32 109.81(18) ?
C322 C321 C32 111.51(18) ?
C324 C321 C32 111.48(19) ?
C321 C322 H32D 109.5 ?
C321 C322 H32E 109.5 ?
H32D C322 H32E 109.5 ?
C321 C322 H32F 109.5 ?
H32D C322 H32F 109.5 ?
H32E C322 H32F 109.5 ?
C321 C323 H32A 109.5 ?
C321 C323 H32B 109.5 ?
H32A C323 H32B 109.5 ?
C321 C323 H32C 109.5 ?
H32A C323 H32C 109.5 ?
H32B C323 H32C 109.5 ?
C321 C324 H32G 109.5 ?
C321 C324 H32H 109.5 ?
H32G C324 H32H 109.5 ?
C321 C324 H32I 109.5 ?
H32G C324 H32I 109.5 ?
H32H C324 H32I 109.5 ?
C342 C341 C34 111.98(19) ?
C342 C341 C344 108.3(2) ?
C34 C341 C344 109.66(19) ?
C342 C341 C343 108.2(2) ?
C34 C341 C343 109.11(19) ?
C344 C341 C343 109.57(19) ?
C341 C342 H34G 109.5 ?
C341 C342 H34H 109.5 ?
H34G C342 H34H 109.5 ?
C341 C342 H34I 109.5 ?
H34G C342 H34I 109.5 ?
H34H C342 H34I 109.5 ?
C341 C343 H34A 109.5 ?
C341 C343 H34B 109.5 ?
H34A C343 H34B 109.5 ?
C341 C343 H34C 109.5 ?
H34A C343 H34C 109.5 ?
H34B C343 H34C 109.5 ?
C341 C344 H34D 109.5 ?
C341 C344 H34E 109.5 ?
H34D C344 H34E 109.5 ?
C341 C344 H34F 109.5 ?
H34D C344 H34F 109.5 ?
H34E C344 H34F 109.5 ?
O6A C42A C41A 125.4(11) ?
O6A C42A C40A 133.7(11) ?
C41A C42A C40A 100.9(10) ?
C42B C40B H40D 109.5 ?
C42B C40B H40E 109.5 ?
H40D C40B H40E 109.5 ?
C42B C40B H40F 109.5 ?
H40D C40B H40F 109.5 ?
H40E C40B H40F 109.5 ?
C42B C41B H41D 109.5 ?
C42B C41B H41E 109.5 ?
H41D C41B H41E 109.5 ?
C42B C41B H41F 109.5 ?
H41D C41B H41F 109.5 ?
H41E C41B H41F 109.5 ?
O6B C42B C41B 111.7(14) ?
O6B C42B C40B 126.9(16) ?
C41B C42B C40B 120.6(14) ?

loop_
_geom_bond_atom_site_label_1
_geom_bond_atom_site_label_2
_geom_bond_distance
_geom_bond_publ_flag
Rh C10 1.818(3) y
Rh O4 2.0234(18) y
Rh N 2.0842(19) y
Rh P 2.1819(6) y
P O3 1.5965(16) y
P O2 1.6030(16) y
P O1 1.6042(16) y
N C1 1.320(3) ?
N C9 1.374(3) ?
O1 C11 1.401(2) y
O2 C21 1.402(3) y
O3 C31 1.402(2) y
O4 C8 1.322(3) ?
O5 C10 1.145(3) y
C1 C2 1.404(4) ?
C1 H1 0.93 ?
C2 C3 1.344(4) ?
C2 H2 0.93 ?
C3 C4 1.409(4) ?
C3 H3 0.93 ?
C4 C5 1.413(4) ?
C4 C9 1.415(3) ?
C5 C6 1.364(5) ?
C5 H5 0.93 ?
C6 C7 1.413(4) ?
C6 H6 0.93 ?
C7 C8 1.382(4) ?
C7 H7 0.93 ?
C8 C9 1.426(4) ?
C11 C16 1.375(3) ?
C11 C12 1.407(3) ?
C12 C13 1.392(3) ?
C12 C121 1.537(3) ?
C13 C14 1.402(3) ?
C13 H13 0.93 ?
C14 C15 1.379(3) ?
C14 C141 1.535(3) ?
C15 C16 1.392(3) ?
C15 H15 0.93 ?
C16 H16 0.93 ?
C21 C26 1.379(3) ?
C21 C22 1.406(3) ?
C22 C23 1.391(3) ?
C22 C221 1.536(3) ?
C23 C24 1.398(3) ?
C23 H23 0.93 ?
C24 C25 1.385(3) ?
C24 C241 1.536(3) ?
C25 C26 1.390(3) ?
C25 H25 0.93 ?
C26 H26 0.93 ?
C31 C36 1.384(3) ?
C31 C32 1.402(3) ?
C32 C33 1.390(3) ?
C32 C321 1.538(3) ?
C33 C34 1.397(3) ?
C33 H33 0.93 ?
C34 C35 1.383(3) ?
C34 C341 1.532(3) ?
C35 C36 1.388(3) ?
C35 H35 0.93 ?
C36 H36 0.93 ?
C121 C124 1.527(3) ?
C121 C123 1.538(3) ?
C121 C122 1.540(3) ?
C122 H12D 0.96 ?
C122 H12E 0.96 ?
C122 H12F 0.96 ?
C123 H12G 0.96 ?
C123 H12H 0.96 ?
C123 H12I 0.96 ?
C124 H12A 0.96 ?
C124 H12B 0.96 ?
C124 H12C 0.96 ?
C141 C144 1.529(4) ?
C141 C142 1.530(4) ?
C141 C143 1.543(4) ?
C142 H14G 0.96 ?
C142 H14H 0.96 ?
C142 H14I 0.96 ?
C143 H14A 0.96 ?
C143 H14B 0.96 ?
C143 H14C 0.96 ?
C144 H14D 0.96 ?
C144 H14E 0.96 ?
C144 H14F 0.96 ?
C221 C222 1.530(4) ?
C221 C223 1.535(4) ?
C221 C224 1.541(3) ?
C222 H22G 0.96 ?
C222 H22H 0.96 ?
C222 H22I 0.96 ?
C223 H22A 0.96 ?
C223 H22B 0.96 ?
C223 H22C 0.96 ?
C224 H22D 0.96 ?
C224 H22E 0.96 ?
C224 H22F 0.96 ?
C241 C242 1.533(4) ?
C241 C243 1.536(4) ?
C241 C244 1.540(4) ?
C242 H24G 0.96 ?
C242 H24H 0.96 ?
C242 H24I 0.96 ?
C243 H24A 0.96 ?
C243 H24B 0.96 ?
C243 H24C 0.96 ?
C244 H24D 0.96 ?
C244 H24E 0.96 ?
C244 H24F 0.96 ?
C321 C323 1.534(3) ?
C321 C322 1.535(3) ?
C321 C324 1.535(3) ?
C322 H32D 0.96 ?
C322 H32E 0.96 ?
C322 H32F 0.96 ?
C323 H32A 0.96 ?
C323 H32B 0.96 ?
C323 H32C 0.96 ?
C324 H32G 0.96 ?
C324 H32H 0.96 ?
C324 H32I 0.96 ?
C341 C342 1.526(3) ?
C341 C344 1.536(3) ?
C341 C343 1.539(3) ?
C342 H34G 0.96 ?
C342 H34H 0.96 ?
C342 H34I 0.96 ?
C343 H34A 0.96 ?
C343 H34B 0.96 ?
C343 H34C 0.96 ?
C344 H34D 0.96 ?
C344 H34E 0.96 ?
C344 H34F 0.96 ?
C40A C42A 1.592(11) ?
C40A H40A 0.96 ?
C40A H40B 0.96 ?
C40A H40C 0.96 ?
C41A C42A 1.487(13) ?
C41A H41A 0.96 ?
C41A H41B 0.96 ?
C41A H41C 0.96 ?
C42A O6A 1.171(14) ?
C40B C42B 1.491(15) ?
C40B H40D 0.96 ?
C40B H40E 0.96 ?
C40B H40F 0.96 ?
C41B C42B 1.482(16) ?
C41B H41D 0.96 ?
C41B H41E 0.96 ?
C41B H41F 0.96 ?
C42B O6B 1.18(2) ?

loop_
_geom_torsion_atom_site_label_1
_geom_torsion_atom_site_label_2
_geom_torsion_atom_site_label_3
_geom_torsion_atom_site_label_4
_geom_torsion
_geom_torsion_publ_flag
C10 Rh P O3 -153.46(11) ?
O4 Rh P O3 23.54(9) y
C10 Rh P O2 82.07(11) y
O4 Rh P O2 -100.94(9) ?
C10 Rh P O1 -31.45(11) ?
O4 Rh P O1 145.55(9) ?
C10 Rh N C1 -0.9(2) ?
O4 Rh N C1 -178.0(2) ?
C10 Rh N C9 173.82(18) ?
O4 Rh N C9 -3.28(16) ?
O3 P O1 C11 85.52(16) ?
O2 P O1 C11 -166.97(15) ?
Rh P O1 C11 -39.12(17) ?
O3 P O2 C21 -71.23(18) ?
O1 P O2 C21 -177.86(17) ?
Rh P O2 C21 55.29(18) ?
O2 P O3 C31 -56.34(19) ?
O1 P O3 C31 41.18(19) ?
Rh P O3 C31 171.23(16) ?
N Rh O4 C8 4.60(18) ?
P Rh O4 C8 -173.45(17) ?
C9 N C1 C2 0.3(4) ?
Rh N C1 C2 174.70(19) ?
N C1 C2 C3 -0.6(4) ?
C1 C2 C3 C4 0.0(4) ?
C2 C3 C4 C5 -176.4(3) ?
C2 C3 C4 C9 0.9(4) ?
C3 C4 C5 C6 176.9(3) ?
C9 C4 C5 C6 -0.4(5) ?
C4 C5 C6 C7 0.2(6) ?
C5 C6 C7 C8 0.1(6) ?
Rh O4 C8 C7 173.3(2) ?
Rh O4 C8 C9 -5.3(3) ?
C6 C7 C8 O4 -178.8(3) ?
C6 C7 C8 C9 -0.2(4) ?
C1 N C9 C4 0.6(4) ?
Rh N C9 C4 -174.78(19) ?
C1 N C9 C8 177.0(2) ?
Rh N C9 C8 1.6(3) ?
C3 C4 C9 N -1.2(4) ?
C5 C4 C9 N 176.3(2) ?
C3 C4 C9 C8 -177.3(2) ?
C5 C4 C9 C8 0.2(4) ?
O4 C8 C9 N 2.4(4) ?
C7 C8 C9 N -176.2(2) ?
O4 C8 C9 C4 178.7(2) ?
C7 C8 C9 C4 0.1(4) ?
P O1 C11 C16 -31.9(3) ?
P O1 C11 C12 149.89(16) ?
C16 C11 C12 C13 5.4(3) ?
O1 C11 C12 C13 -176.45(18) ?
C16 C11 C12 C121 -171.8(2) ?
O1 C11 C12 C121 6.4(3) ?
C11 C12 C13 C14 -2.0(3) ?
C121 C12 C13 C14 175.2(2) ?
C12 C13 C14 C15 -1.9(3) ?
C12 C13 C14 C141 178.4(2) ?
C13 C14 C15 C16 2.8(3) ?
C141 C14 C15 C16 -177.6(2) ?
O1 C11 C16 C15 177.12(18) ?
C12 C11 C16 C15 -4.8(3) ?
C14 C15 C16 C11 0.4(3) ?
P O2 C21 C26 31.7(3) ?
P O2 C21 C22 -151.18(16) ?
C26 C21 C22 C23 1.7(3) ?
O2 C21 C22 C23 -175.38(19) ?
C26 C21 C22 C221 -178.2(2) ?
O2 C21 C22 C221 4.8(3) ?
C21 C22 C23 C24 0.1(3) ?
C221 C22 C23 C24 179.9(2) ?
C22 C23 C24 C25 -1.6(4) ?
C22 C23 C24 C241 177.8(2) ?
C23 C24 C25 C26 1.4(4) ?
C241 C24 C25 C26 -178.0(2) ?
O2 C21 C26 C25 175.1(2) ?
C22 C21 C26 C25 -1.9(4) ?
C24 C25 C26 C21 0.2(4) ?
P O3 C31 C36 7.2(3) ?
P O3 C31 C32 -172.61(15) ?
C36 C31 C32 C33 -1.2(3) ?
O3 C31 C32 C33 178.63(18) ?
C36 C31 C32 C321 177.0(2) ?
O3 C31 C32 C321 -3.2(3) ?
C31 C32 C33 C34 -0.5(3) ?
C321 C32 C33 C34 -178.7(2) ?
C32 C33 C34 C35 1.4(3) ?
C32 C33 C34 C341 -177.7(2) ?
C33 C34 C35 C36 -0.6(3) ?
C341 C34 C35 C36 178.4(2) ?
O3 C31 C36 C35 -177.84(19) ?
C32 C31 C36 C35 2.0(3) ?
C34 C35 C36 C31 -1.0(3) ?
C13 C12 C121 C124 -1.4(3) ?
C11 C12 C121 C124 175.6(2) ?
C13 C12 C121 C123 118.7(2) ?
C11 C12 C121 C123 -64.3(3) ?
C13 C12 C121 C122 -119.8(2) ?
C11 C12 C121 C122 57.2(3) ?
C15 C14 C141 C144 0.5(4) ?
C13 C14 C141 C144 -179.9(2) ?
C15 C14 C141 C142 -119.7(2) ?
C13 C14 C141 C142 59.9(3) ?
C15 C14 C141 C143 119.5(2) ?
C13 C14 C141 C143 -60.9(3) ?
C23 C22 C221 C222 -115.8(3) ?
C21 C22 C221 C222 64.0(3) ?
C23 C22 C221 C223 121.5(2) ?
C21 C22 C221 C223 -58.6(3) ?
C23 C22 C221 C224 2.4(3) ?
C21 C22 C221 C224 -177.7(2) ?
C25 C24 C241 C242 -117.7(3) ?
C23 C24 C241 C242 62.9(3) ?
C25 C24 C241 C243 122.4(3) ?
C23 C24 C241 C243 -56.9(3) ?
C25 C24 C241 C244 2.6(4) ?
C23 C24 C241 C244 -176.8(2) ?
C33 C32 C321 C323 115.2(2) ?
C31 C32 C321 C323 -62.9(3) ?
C33 C32 C321 C322 -123.2(2) ?
C31 C32 C321 C322 58.7(3) ?
C33 C32 C321 C324 -3.3(3) ?
C31 C32 C321 C324 178.7(2) ?
C35 C34 C341 C342 0.8(3) ?
C33 C34 C341 C342 179.9(2) ?
C35 C34 C341 C344 121.1(2) ?
C33 C34 C341 C344 -59.9(3) ?
C35 C34 C341 C343 -118.9(2) ?
C33 C34 C341 C343 60.1(3) ?
